data_7717067
loop_
_publ_author_name
'Dubskikh, Vadim A.'
'Lysova, Anna A.'
'Kovalenko, Konstantin A.'
'Samsonenko, Denis G.'
'Dybtsev, Danil N.'
'Fedin, Vladimir P.'

_publ_section_title
;
 Metal-organic frameworks with a sulfur-rich heterocycle: synthesis, gas
 adsorption properties, and metal exchange.
;
_journal_issue 40
_journal_name_full 'Dalton transactions (Cambridge, England : 2003)'
_journal_page_first 16654
_journal_page_last 16660
_journal_paper_doi 10.1039/d4dt02209b
_journal_volume 53
_journal_year 2024
_chemical_formula_sum 'C30 H38 N4 O12 S4 Zn2'
_chemical_formula_weight 905.62
_space_group_crystal_system tetragonal
_space_group_IT_number 123
_space_group_name_Hall '-P 4 2'
_space_group_name_H-M_alt 'P 4/m m m'
_atom_sites_solution_hydrogens geom
_atom_sites_solution_primary dual
_atom_sites_solution_secondary difmap
_audit_creation_method SHELXL-2018/3
_audit_update_record
;
2024-05-08 deposited with the CCDC.	2024-09-20 downloaded from the CCDC.
;
_cell_angle_alpha 90
_cell_angle_beta 90
_cell_angle_gamma 90
_cell_formula_units_Z 1
_cell_length_a 12.588(4)
_cell_length_b 12.588(4)
_cell_length_c 9.604(3)
_cell_measurement_reflns_used 6611
_cell_measurement_temperature 100(2)
_cell_measurement_theta_max 31.0
_cell_measurement_theta_min 3.2
_cell_volume 1521.8(8)
_computing_cell_refinement 'XDS (Kabsch, 2010)'
_computing_data_collection 'Marccd (Doyle, 2011)'
_computing_data_reduction 'XDS (Kabsch, 2010)'
_computing_molecular_graphics 'ShelXle (H\"ubschle, 2011)'
_computing_publication_material 'CIFTAB (Sheldrick, 2015)'
_computing_structure_refinement 'SHELXL-2018 (Sheldrick, 2015)'
_computing_structure_solution 'SHELXT-2018 (Sheldrick, 2015)'
_diffrn_ambient_temperature 100(2)
_diffrn_detector_area_resol_mean 12.4
_diffrn_measured_fraction_theta_full 0.966
_diffrn_measured_fraction_theta_max 0.976
_diffrn_measurement_device_type 'Rayonix SX-165 CCD'
_diffrn_measurement_method '\f scan'
_diffrn_radiation_monochromator 'Double Crystal Monochromator'
_diffrn_radiation_source synchrotron
_diffrn_radiation_type synchrotron
_diffrn_radiation_wavelength 0.745
_diffrn_reflns_av_R_equivalents 0.0352
_diffrn_reflns_av_unetI/netI 0.0237
_diffrn_reflns_Laue_measured_fraction_full 0.966
_diffrn_reflns_Laue_measured_fraction_max 0.976
_diffrn_reflns_limit_h_max 17
_diffrn_reflns_limit_h_min -17
_diffrn_reflns_limit_k_max 9
_diffrn_reflns_limit_k_min -17
_diffrn_reflns_limit_l_max 10
_diffrn_reflns_limit_l_min -13
_diffrn_reflns_number 7785
_diffrn_reflns_point_group_measured_fraction_full 0.966
_diffrn_reflns_point_group_measured_fraction_max 0.976
_diffrn_reflns_theta_full 26.551
_diffrn_reflns_theta_max 30.997
_diffrn_reflns_theta_min 3.271
_diffrn_source synchrotron
_exptl_absorpt_coefficient_mu 1.094
_exptl_absorpt_correction_T_max 1.0000
_exptl_absorpt_correction_T_min 0.8902
_exptl_absorpt_correction_type multi-scan
_exptl_absorpt_process_details 'XDS (Kabsch, 2010)'
_exptl_crystal_colour colorless
_exptl_crystal_density_diffrn 0.988
_exptl_crystal_description plate
_exptl_crystal_F_000 466
_exptl_crystal_size_max 0.10
_exptl_crystal_size_mid 0.10
_exptl_crystal_size_min 0.05
_refine_diff_density_max 0.648
_refine_diff_density_min -0.811
_refine_diff_density_rms 0.061
_refine_ls_extinction_method none
_refine_ls_goodness_of_fit_ref 1.140
_refine_ls_hydrogen_treatment constr
_refine_ls_matrix_type full
_refine_ls_number_parameters 91
_refine_ls_number_reflns 1244
_refine_ls_number_restraints 96
_refine_ls_restrained_S_all 1.269
_refine_ls_R_factor_all 0.0513
_refine_ls_R_factor_gt 0.0489
_refine_ls_shift/su_max 0.000
_refine_ls_shift/su_mean 0.000
_refine_ls_structure_factor_coef Fsqd
_refine_ls_weighting_details 'w=1/[\s^2^(Fo^2^)+(0.0791P)^2^+0.7520P] where P=(Fo^2^+2Fc^2^)/3'
_refine_ls_weighting_scheme calc
_refine_ls_wR_factor_gt 0.1360
_refine_ls_wR_factor_ref 0.1373
_reflns_Friedel_coverage 0.000
_reflns_number_gt 1153
_reflns_number_total 1244
_reflns_threshold_expression 'I > 2\s(I)'
_cod_data_source_file d4dt02209b2.cif
_cod_data_source_block fin146_sq
_cod_depositor_comments 'Adding full bibliography for 7717067--7717068.cif.'
_cod_original_cell_volume 1521.8(11)
_cod_database_code 7717067
_shelx_shelxl_version_number 2018/3
_shelx_space_group_comment
;
The symmetry employed for this shelxl refinement is uniquely defined
by the following loop, which should always be used as a source of
symmetry information in preference to the above space-group names.
They are only intended as comments.
;
_shelx_estimated_absorpt_t_min 0.898
_shelx_estimated_absorpt_t_max 0.947

loop_
_space_group_symop_operation_xyz
'x, y, z'
'-x, -y, z'
'-y, x, z'
'y, -x, z'
'-x, y, -z'
'x, -y, -z'
'y, x, -z'
'-y, -x, -z'
'-x, -y, -z'
'x, y, -z'
'y, -x, -z'
'-y, x, -z'
'x, -y, z'
'-x, y, z'
'-y, -x, z'
'y, x, z'

loop_
_atom_site_label
_atom_site_type_symbol
_atom_site_fract_x
_atom_site_fract_y
_atom_site_fract_z
_atom_site_U_iso_or_equiv
_atom_site_adp_type
_atom_site_occupancy
_atom_site_site_symmetry_order
_atom_site_calc_flag
_atom_site_refinement_flags_posn
_atom_site_refinement_flags_adp
_atom_site_refinement_flags_occupancy
_atom_site_disorder_assembly
_atom_site_disorder_group
Zn1 Zn 0.500000 0.500000 0.65382(5) 0.0285(2) Uani 1 8 d DS T P A .
N1 N 0.500000 0.500000 0.8657(4) 0.0300(8) Uani 1 8 d DS TU P . .
C1D C 0.459(2) 0.6030(12) 0.9204(14) 0.030(4) Uani 0.0625 1 d D U P A -1
H1DA H 0.385901 0.614784 0.885929 0.036 Uiso 0.0625 1 calc R U P A -1
H1DB H 0.504226 0.661794 0.885881 0.036 Uiso 0.0625 1 calc R U P A -1
C2D C 0.459(2) 0.6030(12) 1.0797(14) 0.030(5) Uani 0.0625 1 d D U P A -1
H2D1 H 0.504307 0.661780 1.114104 0.036 Uiso 0.0625 1 calc R U P A -1
H2D2 H 0.385957 0.614834 1.114152 0.036 Uiso 0.0625 1 calc R U P A -1
C3D C 0.432(2) 0.4129(17) 0.9205(14) 0.032(4) Uani 0.0625 1 d D U P A -1
H3DA H 0.458661 0.343740 0.886218 0.038 Uiso 0.0625 1 calc R U P A -1
H3DB H 0.358345 0.422118 0.885976 0.038 Uiso 0.0625 1 calc R U P A -1
C4D C 0.432(2) 0.4129(17) 1.0799(14) 0.033(5) Uani 0.0625 1 d D U P A -1
H4D1 H 0.358121 0.422427 1.114175 0.039 Uiso 0.0625 1 calc R U P A -1
H4D2 H 0.458247 0.343765 1.114416 0.039 Uiso 0.0625 1 calc R U P A -1
C5D C 0.6100(11) 0.484(3) 0.9202(14) 0.030(4) Uani 0.0625 1 d D U P A -1
H5DA H 0.656497 0.542164 0.885828 0.037 Uiso 0.0625 1 calc R U P A -1
H5DB H 0.638682 0.416081 0.885563 0.037 Uiso 0.0625 1 calc R U P A -1
C6D C 0.6099(10) 0.484(3) 1.0795(14) 0.031(5) Uani 0.0625 1 d D U P A -1
H6D1 H 0.638389 0.415741 1.113818 0.037 Uiso 0.0625 1 calc R U P A -1
H6D2 H 0.656570 0.541750 1.114084 0.037 Uiso 0.0625 1 calc R U P A -1
O1 O 0.34235(18) 0.500000 0.6150(2) 0.0663(8) Uani 1 2 d S TU P . .
C1 C 0.2985(3) 0.500000 0.500000 0.0420(8) Uani 1 4 d S TU P A .
C2 C 0.1805(3) 0.500000 0.500000 0.0488(9) Uani 1 4 d DS TU P . .
C3 C 0.1120(6) 0.500000 0.3869(7) 0.0603(17) Uani 0.5 2 d DS TU P A .
H3 H 0.135115 0.500000 0.292796 0.072 Uiso 0.5 2 calc R U P . .
C4 C 0.000000 0.500000 0.4285(4) 0.0555(11) Uani 1 4 d DS TU P . .
S1 S 0.11378(18) 0.500000 0.65589(19) 0.0729(8) Uani 0.5 2 d S TU P A .

loop_
_atom_site_aniso_label
_atom_site_aniso_U_11
_atom_site_aniso_U_22
_atom_site_aniso_U_33
_atom_site_aniso_U_23
_atom_site_aniso_U_13
_atom_site_aniso_U_12
Zn1 0.0314(2) 0.0314(2) 0.0227(3) 0.000 0.000 0.000
N1 0.0330(11) 0.0330(11) 0.0241(16) 0.000 0.000 0.000
C1D 0.034(8) 0.034(8) 0.022(8) -0.001(10) 0.000(10) 0.004(7)
C2D 0.035(10) 0.035(11) 0.020(10) -0.004(13) 0.001(13) 0.006(10)
C3D 0.035(8) 0.039(8) 0.022(6) 0.000(10) 0.000(10) -0.005(7)
C4D 0.036(11) 0.042(11) 0.021(8) 0.005(13) -0.001(12) -0.007(9)
C5D 0.031(7) 0.035(9) 0.025(6) 0.000(10) 0.000(10) 0.000(7)
C6D 0.031(8) 0.035(12) 0.026(8) 0.004(13) 0.001(12) 0.000(10)
O1 0.0338(10) 0.131(2) 0.0338(10) 0.000 -0.0027(9) 0.000
C1 0.0280(15) 0.069(2) 0.0291(14) 0.000 0.000 0.000
C2 0.0300(14) 0.088(2) 0.0281(14) 0.000 0.000 0.000
C3 0.038(3) 0.111(4) 0.032(3) 0.000 0.010(3) 0.000
C4 0.0395(19) 0.099(3) 0.0274(17) 0.000 0.000 0.000
S1 0.0311(8) 0.160(2) 0.0280(9) 0.000 -0.0029(7) 0.000

loop_
_atom_type_symbol
_atom_type_description
_atom_type_scat_dispersion_real
_atom_type_scat_dispersion_imag
_atom_type_scat_source
C C 0.0039 0.0019 'Calculated with ShelXle (H\"ubschle, 2011)'
H H 0.0000 0.0000 'Calculated with ShelXle (H\"ubschle, 2011)'
N N 0.0075 0.0038 'Calculated with ShelXle (H\"ubschle, 2011)'
O O 0.0128 0.0069 'Calculated with ShelXle (H\"ubschle, 2011)'
S S 0.1364 0.1381 'Calculated with ShelXle (H\"ubschle, 2011)'
Zn Zn 0.2618 1.5600 'Calculated with ShelXle (H\"ubschle, 2011)'

loop_
_geom_angle_atom_site_label_1
_geom_angle_atom_site_label_2
_geom_angle_atom_site_label_3
_geom_angle
_geom_angle_site_symmetry_1
_geom_angle_site_symmetry_3
_geom_angle_publ_flag
N1 Zn1 Zn1 180.0 . 9_666 ?
O1 Zn1 Zn1 79.36(7) . 9_666 ?
O1 Zn1 Zn1 79.36(7) 2_665 9_666 ?
O1 Zn1 Zn1 79.36(7) 3_655 9_666 ?
O1 Zn1 Zn1 79.36(7) 4_565 9_666 ?
O1 Zn1 N1 100.64(7) . . ?
O1 Zn1 N1 100.64(7) 2_665 . ?
O1 Zn1 N1 100.64(7) 3_655 . ?
O1 Zn1 N1 100.64(7) 4_565 . ?
O1 Zn1 O1 88.05(2) 3_655 2_665 ?
O1 Zn1 O1 88.05(2) 4_565 . ?
O1 Zn1 O1 88.05(3) 3_655 . ?
O1 Zn1 O1 88.05(3) 4_565 2_665 ?
O1 Zn1 O1 158.72(13) 2_665 . ?
O1 Zn1 O1 158.72(13) 3_655 4_565 ?
C1D N1 Zn1 110.6(6) . . ?
C1D N1 C5D 108.1(7) . . ?
C3D N1 Zn1 110.7(6) . . ?
C3D N1 C1D 108.5(7) . . ?
C3D N1 C5D 108.3(7) . . ?
C5D N1 Zn1 110.5(6) . . ?
N1 C1D H1DA 109.5 . . ?
N1 C1D H1DB 109.5 . . ?
N1 C1D C2D 110.6(11) . . ?
H1DA C1D H1DB 108.1 . . ?
C2D C1D H1DA 109.5 . . ?
C2D C1D H1DB 109.5 . . ?
N1 C2D C1D 110.6(11) 5_657 . ?
N1 C2D H2D1 109.5 5_657 . ?
N1 C2D H2D2 109.5 5_657 . ?
C1D C2D H2D1 109.5 . . ?
C1D C2D H2D2 109.5 . . ?
H2D1 C2D H2D2 108.1 . . ?
N1 C3D H3DA 109.5 . . ?
N1 C3D H3DB 109.5 . . ?
N1 C3D C4D 110.8(11) . . ?
H3DA C3D H3DB 108.1 . . ?
C4D C3D H3DA 109.5 . . ?
C4D C3D H3DB 109.5 . . ?
N1 C4D C3D 110.5(11) 5_657 . ?
N1 C4D H4D1 109.5 5_657 . ?
N1 C4D H4D2 109.5 5_657 . ?
C3D C4D H4D1 109.5 . . ?
C3D C4D H4D2 109.5 . . ?
H4D1 C4D H4D2 108.1 . . ?
N1 C5D H5DA 109.6 . . ?
N1 C5D H5DB 109.6 . . ?
N1 C5D C6D 110.5(11) . . ?
H5DA C5D H5DB 108.1 . . ?
C6D C5D H5DA 109.6 . . ?
C6D C5D H5DB 109.6 . . ?
N1 C6D C5D 110.7(11) 5_657 . ?
N1 C6D H6D1 109.5 5_657 . ?
N1 C6D H6D2 109.5 5_657 . ?
C5D C6D H6D1 109.5 . . ?
C5D C6D H6D2 109.5 . . ?
H6D1 C6D H6D2 108.1 . . ?
C1 O1 Zn1 127.2(2) . . ?
O1 C1 O1 126.9(4) . 10_556 ?
O1 C1 C2 116.56(18) . . ?
O1 C1 C2 116.56(18) 10_556 . ?
C1 C2 S1 119.29(14) . . ?
C1 C2 S1 119.29(14) . 6_566 ?
C3 C2 C1 128.5(3) . . ?
C3 C2 C1 128.5(3) 6_566 . ?
C3 C2 C3 103.1(7) . 6_566 ?
C3 C2 S1 9.2(3) . 6_566 ?
C3 C2 S1 9.2(3) 6_566 . ?
C3 C2 S1 112.2(4) . . ?
C3 C2 S1 112.2(4) 6_566 6_566 ?
S1 C2 S1 121.4(3) 6_566 . ?
C2 C3 H3 123.7 . . ?
C2 C3 C4 112.6(5) . . ?
C4 C3 H3 123.7 . . ?
C3 C4 C3 148.4(6) . 2_565 ?
C3 C4 S1 13.7(3) . 6_566 ?
C3 C4 S1 13.7(3) 2_565 9_566 ?
C3 C4 S1 134.7(4) . 9_566 ?
C3 C4 S1 134.7(4) 2_565 6_566 ?
C4 C4 C3 105.8(3) 9_566 . ?
C4 C4 C3 105.8(3) 9_566 2_565 ?
C4 C4 S1 119.51(13) 9_566 6_566 ?
C4 C4 S1 119.51(13) 9_566 9_566 ?
S1 C4 S1 121.0(3) 9_566 6_566 ?
C2 S1 H3 122.1(9) . 10_556 ?
C4 S1 C2 89.78(19) 9_566 . ?
C4 S1 H3 148.1(9) 9_566 10_556 ?

loop_
_geom_bond_atom_site_label_1
_geom_bond_atom_site_label_2
_geom_bond_distance
_geom_bond_site_symmetry_2
_geom_bond_publ_flag
Zn1 Zn1 2.9545(13) 9_666 ?
Zn1 N1 2.035(4) . ?
Zn1 O1 2.019(2) . ?
Zn1 O1 2.019(2) 2_665 ?
Zn1 O1 2.019(2) 3_655 ?
Zn1 O1 2.019(2) 4_565 ?
N1 C1D 1.491(9) . ?
N1 C3D 1.488(9) . ?
N1 C5D 1.493(9) . ?
C1D H1DA 0.9900 . ?
C1D H1DB 0.9900 . ?
C1D C2D 1.5302(12) . ?
C2D H2D1 0.9900 . ?
C2D H2D2 0.9900 . ?
C3D H3DA 0.9900 . ?
C3D H3DB 0.9900 . ?
C3D C4D 1.5302(11) . ?
C4D H4D1 0.9900 . ?
C4D H4D2 0.9900 . ?
C5D H5DA 0.9900 . ?
C5D H5DB 0.9900 . ?
C5D C6D 1.5302(12) . ?
C6D H6D1 0.9900 . ?
C6D H6D2 0.9900 . ?
O1 C1 1.235(3) . ?
C1 C2 1.485(5) . ?
C2 C3 1.387(7) . ?
C2 C3 1.387(7) 6_566 ?
C2 S1 1.717(3) . ?
C2 S1 1.717(3) 6_566 ?
C3 H3 0.9500 . ?
C3 C4 1.465(7) . ?
C4 C4 1.373(8) 9_566 ?
C4 S1 1.646(3) 6_566 ?
C4 S1 1.646(3) 9_566 ?
